data_1507996
loop_
_publ_author_name
'Campbell, Michael G.'
'Powers, David C.'
'Raynaud, Jean'
'Graham, Michael J.'
'Xie, Ping'
'Lee, Eunsung'
'Ritter, Tobias'

_publ_section_title
;
 Synthesis and structure of solution-stable one-dimensional palladium
 wires.
;
_journal_issue 12
_journal_name_full 'Nature chemistry'
_journal_page_first 949
_journal_page_last 953
_journal_paper_doi 10.1038/nchem.1197
_journal_volume 3
_journal_year 2011
_chemical_formula_sum 'C30 H22 F2 N2 O4 Pd2'
_chemical_formula_weight 725.30
_chemical_name_systematic
; 
 ? 
;
_space_group_IT_number 2
_symmetry_cell_setting triclinic
_symmetry_space_group_name_Hall '-P 1'
_symmetry_space_group_name_H-M 'P -1'
_atom_sites_solution_hydrogens geom
_atom_sites_solution_primary direct
_atom_sites_solution_secondary difmap
_audit_creation_method SHELXL-97
_cell_angle_alpha 85.265(3)
_cell_angle_beta 69.159(2)
_cell_angle_gamma 68.396(2)
_cell_formula_units_Z 2
_cell_length_a 11.8280(19)
_cell_length_b 12.398(2)
_cell_length_c 13.938(2)
_cell_measurement_reflns_used 8637
_cell_measurement_temperature 100(2)
_cell_measurement_theta_max 45.5
_cell_measurement_theta_min 2.25
_cell_volume 1773.2(5)
_computing_cell_refinement 'SAINT 7.46A (Bruker-AXS, 2009)'
_computing_data_collection 'APEX2 v2009.3.0 (Bruker-AXS, 2009)'
_computing_data_reduction 'SAINT 7.46A (Bruker-AXS, 2009)'
_computing_molecular_graphics 'Bruker SHELXTL (Sheldrick, 2008)'
_computing_publication_material 'Bruker SHELXTL (Sheldrick, 2008)'
_computing_structure_refinement 'SHELXL-97 (Sheldrick, 2008)'
_computing_structure_solution 'SHELXS-97 (Sheldrick, 2008)'
_diffrn_ambient_temperature 100(2)
_diffrn_measured_fraction_theta_full 0.998
_diffrn_measured_fraction_theta_max 0.998
_diffrn_measurement_device_type
;
Bruker D8 goniometer with CCD area detector
;
_diffrn_measurement_method 'phi and omega scans'
_diffrn_radiation_monochromator graphite
_diffrn_radiation_source 'fine-focus sealed tube'
_diffrn_radiation_type MoK\a
_diffrn_radiation_wavelength 0.71073
_diffrn_reflns_av_R_equivalents 0.0418
_diffrn_reflns_av_sigmaI/netI 0.0383
_diffrn_reflns_limit_h_max 14
_diffrn_reflns_limit_h_min -14
_diffrn_reflns_limit_k_max 15
_diffrn_reflns_limit_k_min -15
_diffrn_reflns_limit_l_max 17
_diffrn_reflns_limit_l_min -17
_diffrn_reflns_number 29488
_diffrn_reflns_theta_full 25.74
_diffrn_reflns_theta_max 25.74
_diffrn_reflns_theta_min 1.57
_exptl_absorpt_coefficient_mu 1.518
_exptl_absorpt_correction_T_max 0.8294
_exptl_absorpt_correction_T_min 0.6690
_exptl_absorpt_correction_type multi-scan
_exptl_absorpt_process_details 'SADABS (Sheldrick, 2008)'
_exptl_crystal_colour block
_exptl_crystal_density_diffrn 1.835
_exptl_crystal_density_method 'not measured'
_exptl_crystal_description red
_exptl_crystal_F_000 968
_exptl_crystal_size_max 0.29
_exptl_crystal_size_mid 0.28
_exptl_crystal_size_min 0.13
_platon_squeeze_details
;
;
_refine_diff_density_max 0.550
_refine_diff_density_min -0.452
_refine_diff_density_rms 0.080
_refine_ls_extinction_method none
_refine_ls_goodness_of_fit_ref 1.073
_refine_ls_hydrogen_treatment constr
_refine_ls_matrix_type full
_refine_ls_number_parameters 363
_refine_ls_number_reflns 6759
_refine_ls_number_restraints 0
_refine_ls_restrained_S_all 1.073
_refine_ls_R_factor_all 0.0395
_refine_ls_R_factor_gt 0.0299
_refine_ls_shift/su_max 0.000
_refine_ls_shift/su_mean 0.000
_refine_ls_structure_factor_coef Fsqd
_refine_ls_weighting_details 'calc w=1/[\s^2^(Fo^2^)+(0.0332P)^2^+0.1801P] where P=(Fo^2^+2Fc^2^)/3'
_refine_ls_weighting_scheme calc
_refine_ls_wR_factor_gt 0.0691
_refine_ls_wR_factor_ref 0.0712
_reflns_number_gt 5491
_reflns_number_total 6759
_reflns_threshold_expression >2sigma(I)
_cod_data_source_file nchem.1197-s2.cif
_cod_data_source_block mgc
_cod_depositor_comments
;
The following automatic conversions were performed:

'_symmetry_cell_setting' value 'Triclinic' changed to 'triclinic'
according to /home/saulius/struct/CIF-dictionaries/cif_core.dic
dictionary named 'cif_core.dic' version 2.4.1 from 2010-06-29.

Automatic conversion script
Id: cif_fix_values 1891 2012-01-12 08:04:46Z andrius 
;
_cod_original_cell_volume 1773.3(5)
_cod_original_sg_symbol_H-M P-1
_cod_database_code 1507996

loop_
_symmetry_equiv_pos_as_xyz
'x, y, z'
'-x, -y, -z'

loop_
_atom_site_label
_atom_site_type_symbol
_atom_site_fract_x
_atom_site_fract_y
_atom_site_fract_z
_atom_site_U_iso_or_equiv
_atom_site_adp_type
_atom_site_occupancy
_atom_site_symmetry_multiplicity
_atom_site_calc_flag
_atom_site_refinement_flags
Pd1 Pd 0.36046(2) 0.28504(2) 0.383638(18) 0.01932(7) Uani 1 1 d .
Pd2 Pd 0.43419(2) 0.25139(2) 0.191540(18) 0.02016(7) Uani 1 1 d .
F1 F 0.29395(18) 0.29203(16) 0.54422(13) 0.0303(4) Uani 1 1 d .
F2 F 0.47512(18) 0.20695(15) 0.04381(13) 0.0292(4) Uani 1 1 d .
O1 O 0.20800(19) 0.24359(18) 0.39074(16) 0.0225(5) Uani 1 1 d .
O2 O 0.2375(2) 0.26901(18) 0.22391(16) 0.0250(5) Uani 1 1 d .
O3 O 0.4759(2) 0.10400(19) 0.37917(18) 0.0287(5) Uani 1 1 d .
O4 O 0.4765(2) 0.08166(19) 0.22101(18) 0.0302(5) Uani 1 1 d .
N1 N 0.5027(3) 0.3393(3) 0.3777(2) 0.0277(6) Uani 1 1 d .
N2 N 0.4083(2) 0.4181(2) 0.15783(18) 0.0210(6) Uani 1 1 d .
C1 C 0.6217(3) 0.2743(3) 0.3770(3) 0.0347(9) Uani 1 1 d .
H1 H 0.6464 0.1922 0.3788 0.042 Uiso 1 1 calc R
C2 C 0.7092(4) 0.3251(4) 0.3737(3) 0.0464(11) Uani 1 1 d .
H2 H 0.7931 0.2775 0.3739 0.056 Uiso 1 1 calc R
C3 C 0.6768(4) 0.4419(4) 0.3703(3) 0.0488(11) Uani 1 1 d .
H3 H 0.7383 0.4756 0.3670 0.059 Uiso 1 1 calc R
C4 C 0.5528(4) 0.5126(4) 0.3718(3) 0.0363(9) Uani 1 1 d .
C5 C 0.5042(4) 0.6356(4) 0.3687(3) 0.0455(11) Uani 1 1 d .
H5 H 0.5592 0.6767 0.3652 0.055 Uiso 1 1 calc R
C6 C 0.3817(4) 0.6961(3) 0.3708(3) 0.0437(10) Uani 1 1 d .
H6 H 0.3544 0.7781 0.3662 0.052 Uiso 1 1 calc R
C7 C 0.2920(3) 0.6402(3) 0.3795(2) 0.0297(8) Uani 1 1 d .
C8 C 0.1619(4) 0.6959(3) 0.3890(3) 0.0366(9) Uani 1 1 d .
H8 H 0.1263 0.7781 0.3881 0.044 Uiso 1 1 calc R
C9 C 0.0858(3) 0.6322(3) 0.3994(2) 0.0297(8) Uani 1 1 d .
H9 H -0.0032 0.6718 0.4079 0.036 Uiso 1 1 calc R
C10 C 0.1341(3) 0.5111(3) 0.3981(2) 0.0237(7) Uani 1 1 d .
H10 H 0.0792 0.4689 0.4049 0.028 Uiso 1 1 calc R
C11 C 0.2613(3) 0.4546(2) 0.3867(2) 0.0177(6) Uani 1 1 d .
C12 C 0.3384(3) 0.5187(3) 0.3808(2) 0.0238(7) Uani 1 1 d .
C13 C 0.4681(3) 0.4567(3) 0.3753(2) 0.0264(7) Uani 1 1 d .
C14 C 0.2999(3) 0.5013(3) 0.1549(2) 0.0240(7) Uani 1 1 d .
H14 H 0.2237 0.4841 0.1693 0.029 Uiso 1 1 calc R
C15 C 0.2966(3) 0.6143(3) 0.1308(2) 0.0268(7) Uani 1 1 d .
H15 H 0.2179 0.6732 0.1304 0.032 Uiso 1 1 calc R
C16 C 0.4060(3) 0.6402(3) 0.1079(2) 0.0272(7) Uani 1 1 d .
H16 H 0.4036 0.7167 0.0915 0.033 Uiso 1 1 calc R
C17 C 0.5223(3) 0.5520(3) 0.1088(2) 0.0243(7) Uani 1 1 d .
C18 C 0.6448(3) 0.5652(3) 0.0821(2) 0.0291(8) Uani 1 1 d .
H18 H 0.6509 0.6391 0.0645 0.035 Uiso 1 1 calc R
C19 C 0.7523(3) 0.4737(3) 0.0815(2) 0.0310(8) Uani 1 1 d .
H19 H 0.8319 0.4855 0.0649 0.037 Uiso 1 1 calc R
C20 C 0.7499(3) 0.3598(3) 0.1051(2) 0.0283(8) Uani 1 1 d .
C21 C 0.8595(3) 0.2602(3) 0.1021(3) 0.0368(9) Uani 1 1 d .
H21 H 0.9415 0.2666 0.0874 0.044 Uiso 1 1 calc R
C22 C 0.8467(3) 0.1550(3) 0.1202(3) 0.0420(10) Uani 1 1 d .
H22 H 0.9220 0.0879 0.1135 0.050 Uiso 1 1 calc R
C23 C 0.7246(3) 0.1424(3) 0.1489(3) 0.0340(8) Uani 1 1 d .
H23 H 0.7177 0.0683 0.1628 0.041 Uiso 1 1 calc R
C24 C 0.6181(3) 0.2381(3) 0.1561(2) 0.0248(7) Uani 1 1 d .
C25 C 0.6301(3) 0.3460(3) 0.1329(2) 0.0231(7) Uani 1 1 d .
C26 C 0.5182(3) 0.4415(3) 0.1349(2) 0.0223(7) Uani 1 1 d .
C27 C 0.1761(3) 0.2481(3) 0.3122(2) 0.0232(7) Uani 1 1 d .
C28 C 0.0509(3) 0.2311(3) 0.3312(3) 0.0389(9) Uani 1 1 d .
H28A H 0.0524 0.1593 0.3668 0.058 Uiso 1 1 calc R
H28B H 0.0402 0.2257 0.2654 0.058 Uiso 1 1 calc R
H28C H -0.0216 0.2971 0.3739 0.058 Uiso 1 1 calc R
C29 C 0.4947(3) 0.0422(3) 0.3038(3) 0.0288(8) Uani 1 1 d .
C30 C 0.5473(4) -0.0867(3) 0.3067(3) 0.0444(10) Uani 1 1 d .
H30A H 0.6387 -0.1172 0.2618 0.067 Uiso 1 1 calc R
H30B H 0.4975 -0.1196 0.2829 0.067 Uiso 1 1 calc R
H30C H 0.5401 -0.1081 0.3773 0.067 Uiso 1 1 calc R

loop_
_atom_site_aniso_label
_atom_site_aniso_U_11
_atom_site_aniso_U_22
_atom_site_aniso_U_33
_atom_site_aniso_U_23
_atom_site_aniso_U_13
_atom_site_aniso_U_12
Pd1 0.01825(13) 0.02445(14) 0.01863(14) 0.00585(10) -0.00865(10) -0.01035(10)
Pd2 0.01878(14) 0.02110(13) 0.01848(14) 0.00087(10) -0.00557(10) -0.00582(10)
F1 0.0338(11) 0.0458(12) 0.0182(10) 0.0080(8) -0.0099(8) -0.0225(9)
F2 0.0325(11) 0.0293(10) 0.0198(10) -0.0039(8) -0.0039(8) -0.0087(8)
O1 0.0206(12) 0.0278(12) 0.0212(12) 0.0003(9) -0.0066(9) -0.0117(9)
O2 0.0241(12) 0.0291(12) 0.0220(12) -0.0028(10) -0.0093(10) -0.0079(10)
O3 0.0266(13) 0.0276(12) 0.0323(14) 0.0123(11) -0.0127(11) -0.0104(10)
O4 0.0273(13) 0.0265(12) 0.0358(14) 0.0021(10) -0.0090(11) -0.0109(10)
N1 0.0276(16) 0.0483(18) 0.0176(14) 0.0118(13) -0.0133(12) -0.0222(14)
N2 0.0192(14) 0.0277(14) 0.0131(13) 0.0017(11) -0.0038(11) -0.0071(11)
C1 0.0253(19) 0.056(2) 0.0248(19) 0.0157(17) -0.0115(16) -0.0173(17)
C2 0.028(2) 0.087(3) 0.039(2) 0.030(2) -0.0218(18) -0.034(2)
C3 0.049(3) 0.095(4) 0.031(2) 0.023(2) -0.021(2) -0.055(3)
C4 0.045(2) 0.062(3) 0.0188(18) 0.0058(17) -0.0091(16) -0.042(2)
C5 0.063(3) 0.059(3) 0.031(2) -0.0048(19) -0.004(2) -0.050(2)
C6 0.064(3) 0.039(2) 0.027(2) -0.0080(17) 0.0040(19) -0.034(2)
C7 0.041(2) 0.0287(18) 0.0176(17) -0.0057(14) -0.0009(15) -0.0185(16)
C8 0.048(2) 0.0273(19) 0.0220(18) -0.0057(15) 0.0015(17) -0.0119(17)
C9 0.0289(19) 0.0280(18) 0.0189(17) -0.0032(14) -0.0004(15) -0.0026(15)
C10 0.0280(18) 0.0294(17) 0.0133(16) -0.0024(13) -0.0046(13) -0.0117(14)
C11 0.0252(17) 0.0204(15) 0.0080(14) -0.0006(11) -0.0051(13) -0.0090(13)
C12 0.0320(19) 0.0346(18) 0.0103(15) -0.0013(13) -0.0046(14) -0.0202(15)
C13 0.035(2) 0.040(2) 0.0120(16) 0.0038(14) -0.0086(14) -0.0224(16)
C14 0.0261(18) 0.0310(18) 0.0119(15) -0.0005(13) -0.0079(13) -0.0058(14)
C15 0.0311(19) 0.0276(17) 0.0135(16) -0.0014(13) -0.0066(14) -0.0022(15)
C16 0.036(2) 0.0234(17) 0.0138(16) 0.0001(13) -0.0035(14) -0.0059(15)
C17 0.0349(19) 0.0262(17) 0.0101(15) 0.0019(13) -0.0058(14) -0.0115(15)
C18 0.039(2) 0.0340(19) 0.0165(17) 0.0040(14) -0.0089(15) -0.0175(16)
C19 0.033(2) 0.043(2) 0.0225(18) 0.0098(15) -0.0069(15) -0.0238(17)
C20 0.0265(18) 0.038(2) 0.0189(17) 0.0062(14) -0.0042(14) -0.0153(15)
C21 0.0201(18) 0.045(2) 0.038(2) 0.0161(17) -0.0049(16) -0.0120(16)
C22 0.0223(19) 0.045(2) 0.048(2) 0.0154(19) -0.0081(18) -0.0071(17)
C23 0.0261(19) 0.0318(19) 0.039(2) 0.0141(16) -0.0068(16) -0.0113(15)
C24 0.0193(17) 0.0338(18) 0.0208(17) 0.0058(14) -0.0056(14) -0.0113(14)
C25 0.0243(17) 0.0308(18) 0.0136(16) 0.0043(13) -0.0051(13) -0.0116(14)
C26 0.0250(17) 0.0334(18) 0.0095(15) 0.0014(13) -0.0083(13) -0.0096(14)
C27 0.0191(16) 0.0219(16) 0.0237(18) -0.0067(13) -0.0041(14) -0.0038(13)
C28 0.0237(19) 0.059(3) 0.036(2) -0.0132(18) -0.0053(16) -0.0196(18)
C29 0.0199(18) 0.0264(18) 0.036(2) 0.0088(16) -0.0039(15) -0.0104(14)
C30 0.043(2) 0.027(2) 0.066(3) 0.0102(19) -0.021(2) -0.0165(18)

loop_
_atom_type_symbol
_atom_type_description
_atom_type_scat_dispersion_real
_atom_type_scat_dispersion_imag
_atom_type_scat_source
C C 0.0033 0.0016 'International Tables Vol C Tables 4.2.6.8 and 6.1.1.4'
H H 0.0000 0.0000 'International Tables Vol C Tables 4.2.6.8 and 6.1.1.4'
Cl Cl 0.1484 0.1585 'International Tables Vol C Tables 4.2.6.8 and 6.1.1.4'
F F 0.0171 0.0103 'International Tables Vol C Tables 4.2.6.8 and 6.1.1.4'
N N 0.0061 0.0033 'International Tables Vol C Tables 4.2.6.8 and 6.1.1.4'
O O 0.0106 0.0060 'International Tables Vol C Tables 4.2.6.8 and 6.1.1.4'
Pd Pd -0.9988 1.0072 'International Tables Vol C Tables 4.2.6.8 and 6.1.1.4'

loop_
_geom_angle_atom_site_label_1
_geom_angle_atom_site_label_2
_geom_angle_atom_site_label_3
_geom_angle
C11 Pd1 N1 82.83(12)
C11 Pd1 O1 92.69(10)
N1 Pd1 O1 175.51(10)
C11 Pd1 F1 90.04(9)
N1 Pd1 F1 91.45(9)
O1 Pd1 F1 88.25(8)
C11 Pd1 O3 177.17(10)
N1 Pd1 O3 94.36(10)
O1 Pd1 O3 90.13(8)
F1 Pd1 O3 90.32(8)
C11 Pd1 Pd2 95.66(8)
N1 Pd1 Pd2 94.62(7)
O1 Pd1 Pd2 86.09(6)
F1 Pd1 Pd2 172.14(5)
O3 Pd1 Pd2 84.26(6)
C24 Pd2 F2 89.09(11)
C24 Pd2 N2 82.72(12)
F2 Pd2 N2 91.07(9)
C24 Pd2 O4 92.45(11)
F2 Pd2 O4 88.28(8)
N2 Pd2 O4 175.13(9)
C24 Pd2 O2 177.71(10)
F2 Pd2 O2 89.21(8)
N2 Pd2 O2 95.79(9)
O4 Pd2 O2 89.02(9)
C24 Pd2 Pd1 98.35(9)
F2 Pd2 Pd1 170.21(5)
N2 Pd2 Pd1 96.15(7)
O4 Pd2 Pd1 85.08(7)
O2 Pd2 Pd1 83.51(6)
C27 O1 Pd1 120.9(2)
C27 O2 Pd2 117.5(2)
C29 O3 Pd1 116.5(2)
C29 O4 Pd2 122.3(2)
C1 N1 C13 119.2(3)
C1 N1 Pd1 127.5(3)
C13 N1 Pd1 113.2(2)
C14 N2 C26 119.9(3)
C14 N2 Pd2 127.3(2)
C26 N2 Pd2 112.77(19)
N1 C1 C2 120.7(4)
C3 C2 C1 120.9(4)
C2 C3 C4 119.9(3)
C13 C4 C3 116.8(4)
C13 C4 C5 116.4(4)
C3 C4 C5 126.7(4)
C6 C5 C4 122.0(3)
C5 C6 C7 122.0(4)
C8 C7 C12 117.0(3)
C8 C7 C6 126.0(3)
C12 C7 C6 117.0(3)
C9 C8 C7 120.1(3)
C8 C9 C10 122.3(3)
C11 C10 C9 118.9(3)
C10 C11 C12 119.4(3)
C10 C11 Pd1 129.4(2)
C12 C11 Pd1 111.1(2)
C11 C12 C7 122.3(3)
C11 C12 C13 117.7(3)
C7 C12 C13 120.0(3)
N1 C13 C4 122.4(3)
N1 C13 C12 115.1(3)
C4 C13 C12 122.4(3)
N2 C14 C15 120.7(3)
C16 C15 C14 120.5(3)
C15 C16 C17 119.3(3)
C26 C17 C16 117.3(3)
C26 C17 C18 117.3(3)
C16 C17 C18 125.4(3)
C19 C18 C17 120.8(3)
C18 C19 C20 122.2(3)
C25 C20 C21 117.6(3)
C25 C20 C19 117.6(3)
C21 C20 C19 124.8(3)
C22 C21 C20 119.5(3)
C21 C22 C23 122.2(3)
C24 C23 C22 118.7(3)
C23 C24 C25 120.0(3)
C23 C24 Pd2 129.2(3)
C25 C24 Pd2 110.7(2)
C24 C25 C20 121.9(3)
C24 C25 C26 118.0(3)
C20 C25 C26 120.1(3)
N2 C26 C17 122.3(3)
N2 C26 C25 115.7(3)
C17 C26 C25 121.9(3)
O2 C27 O1 125.4(3)
O2 C27 C28 119.1(3)
O1 C27 C28 115.4(3)
O3 C29 O4 124.6(3)
O3 C29 C30 119.5(3)
O4 C29 C30 115.9(3)

loop_
_geom_bond_atom_site_label_1
_geom_bond_atom_site_label_2
_geom_bond_distance
Pd1 C11 1.990(3)
Pd1 N1 2.004(3)
Pd1 O1 2.018(2)
Pd1 F1 2.0893(18)
Pd1 O3 2.147(2)
Pd1 Pd2 2.5216(5)
Pd2 C24 1.997(3)
Pd2 F2 2.0149(18)
Pd2 N2 2.016(3)
Pd2 O4 2.019(2)
Pd2 O2 2.135(2)
O1 C27 1.270(4)
O2 C27 1.249(4)
O3 C29 1.257(4)
O4 C29 1.274(4)
N1 C1 1.337(4)
N1 C13 1.360(4)
N2 C14 1.328(4)
N2 C26 1.359(4)
C1 C2 1.382(5)
C2 C3 1.356(6)
C3 C4 1.399(5)
C4 C13 1.398(4)
C4 C5 1.421(6)
C5 C6 1.355(6)
C6 C7 1.434(5)
C7 C8 1.396(5)
C7 C12 1.402(4)
C8 C9 1.366(5)
C9 C10 1.395(4)
C10 C11 1.361(4)
C11 C12 1.393(4)
C12 C13 1.417(5)
C14 C15 1.403(4)
C15 C16 1.368(5)
C16 C17 1.411(4)
C17 C26 1.402(4)
C17 C18 1.431(5)
C18 C19 1.355(5)
C19 C20 1.432(5)
C20 C25 1.401(4)
C20 C21 1.413(5)
C21 C22 1.360(5)
C22 C23 1.420(5)
C23 C24 1.354(4)
C24 C25 1.397(4)
C25 C26 1.407(4)
C27 C28 1.499(4)
C29 C30 1.490(5)

loop_
_geom_torsion_atom_site_label_1
_geom_torsion_atom_site_label_2
_geom_torsion_atom_site_label_3
_geom_torsion_atom_site_label_4
_geom_torsion
C11 Pd1 Pd2 C24 104.13(13)
N1 Pd1 Pd2 C24 20.89(13)
O1 Pd1 Pd2 C24 -163.56(11)
F1 Pd1 Pd2 C24 -119.6(4)
O3 Pd1 Pd2 C24 -73.03(11)
C11 Pd1 Pd2 F2 -116.7(3)
N1 Pd1 Pd2 F2 160.1(3)
O1 Pd1 Pd2 F2 -24.4(3)
F1 Pd1 Pd2 F2 19.6(5)
O3 Pd1 Pd2 F2 66.1(3)
C11 Pd1 Pd2 N2 20.62(11)
N1 Pd1 Pd2 N2 -62.61(11)
O1 Pd1 Pd2 N2 112.94(9)
F1 Pd1 Pd2 N2 156.9(4)
O3 Pd1 Pd2 N2 -156.54(9)
C11 Pd1 Pd2 O4 -164.11(11)
N1 Pd1 Pd2 O4 112.66(10)
O1 Pd1 Pd2 O4 -71.79(9)
F1 Pd1 Pd2 O4 -27.8(4)
O3 Pd1 Pd2 O4 18.73(9)
C11 Pd1 Pd2 O2 -74.54(10)
N1 Pd1 Pd2 O2 -157.77(10)
O1 Pd1 Pd2 O2 17.78(8)
F1 Pd1 Pd2 O2 61.8(4)
O3 Pd1 Pd2 O2 108.30(8)
C11 Pd1 O1 C27 76.2(2)
N1 Pd1 O1 C27 79.9(12)
F1 Pd1 O1 C27 166.1(2)
O3 Pd1 O1 C27 -103.6(2)
Pd2 Pd1 O1 C27 -19.3(2)
C24 Pd2 O2 C27 -169(3)
F2 Pd2 O2 C27 149.6(2)
N2 Pd2 O2 C27 -119.4(2)
O4 Pd2 O2 C27 61.3(2)
Pd1 Pd2 O2 C27 -23.9(2)
C11 Pd1 O3 C29 -113(2)
N1 Pd1 O3 C29 -118.6(2)
O1 Pd1 O3 C29 61.7(2)
F1 Pd1 O3 C29 150.0(2)
Pd2 Pd1 O3 C29 -24.3(2)
C24 Pd2 O4 C29 76.8(3)
F2 Pd2 O4 C29 165.8(2)
N2 Pd2 O4 C29 83.5(12)
O2 Pd2 O4 C29 -105.0(2)
Pd1 Pd2 O4 C29 -21.4(2)
C11 Pd1 N1 C1 177.3(3)
O1 Pd1 N1 C1 173.5(10)
F1 Pd1 N1 C1 87.5(3)
O3 Pd1 N1 C1 -3.0(3)
Pd2 Pd1 N1 C1 -87.6(3)
C11 Pd1 N1 C13 -1.9(2)
O1 Pd1 N1 C13 -5.6(13)
F1 Pd1 N1 C13 -91.7(2)
O3 Pd1 N1 C13 177.8(2)
Pd2 Pd1 N1 C13 93.3(2)
C24 Pd2 N2 C14 175.5(3)
F2 Pd2 N2 C14 86.6(2)
O4 Pd2 N2 C14 168.8(10)
O2 Pd2 N2 C14 -2.7(3)
Pd1 Pd2 N2 C14 -86.8(2)
C24 Pd2 N2 C26 -3.5(2)
F2 Pd2 N2 C26 -92.44(19)
O4 Pd2 N2 C26 -10.2(12)
O2 Pd2 N2 C26 178.25(19)
Pd1 Pd2 N2 C26 94.18(19)
C13 N1 C1 C2 -0.2(5)
Pd1 N1 C1 C2 -179.3(3)
N1 C1 C2 C3 -0.5(6)
C1 C2 C3 C4 1.0(6)
C2 C3 C4 C13 -0.9(5)
C2 C3 C4 C5 180.0(4)
C13 C4 C5 C6 1.0(5)
C3 C4 C5 C6 -179.8(4)
C4 C5 C6 C7 2.1(6)
C5 C6 C7 C8 175.5(3)
C5 C6 C7 C12 -3.1(5)
C12 C7 C8 C9 0.3(5)
C6 C7 C8 C9 -178.3(3)
C7 C8 C9 C10 -1.9(5)
C8 C9 C10 C11 0.5(5)
C9 C10 C11 C12 2.5(4)
C9 C10 C11 Pd1 179.0(2)
N1 Pd1 C11 C10 -175.3(3)
O1 Pd1 C11 C10 4.4(3)
F1 Pd1 C11 C10 -83.8(3)
O3 Pd1 C11 C10 179(100)
Pd2 Pd1 C11 C10 90.8(3)
N1 Pd1 C11 C12 1.4(2)
O1 Pd1 C11 C12 -178.9(2)
F1 Pd1 C11 C12 92.9(2)
O3 Pd1 C11 C12 -4(2)
Pd2 Pd1 C11 C12 -92.5(2)
C10 C11 C12 C7 -4.2(4)
Pd1 C11 C12 C7 178.7(2)
C10 C11 C12 C13 176.2(3)
Pd1 C11 C12 C13 -0.8(3)
C8 C7 C12 C11 2.7(5)
C6 C7 C12 C11 -178.5(3)
C8 C7 C12 C13 -177.7(3)
C6 C7 C12 C13 1.0(4)
C1 N1 C13 C4 0.3(5)
Pd1 N1 C13 C4 179.6(2)
C1 N1 C13 C12 -177.3(3)
Pd1 N1 C13 C12 1.9(3)
C3 C4 C13 N1 0.2(5)
C5 C4 C13 N1 179.5(3)
C3 C4 C13 C12 177.7(3)
C5 C4 C13 C12 -3.1(5)
C11 C12 C13 N1 -0.7(4)
C7 C12 C13 N1 179.7(3)
C11 C12 C13 C4 -178.4(3)
C7 C12 C13 C4 2.1(5)
C26 N2 C14 C15 -1.6(4)
Pd2 N2 C14 C15 179.5(2)
N2 C14 C15 C16 1.3(4)
C14 C15 C16 C17 0.0(4)
C15 C16 C17 C26 -0.8(4)
C15 C16 C17 C18 177.1(3)
C26 C17 C18 C19 0.5(4)
C16 C17 C18 C19 -177.4(3)
C17 C18 C19 C20 1.3(5)
C18 C19 C20 C25 -2.2(5)
C18 C19 C20 C21 177.5(3)
C25 C20 C21 C22 3.6(5)
C19 C20 C21 C22 -176.1(4)
C20 C21 C22 C23 -4.2(6)
C21 C22 C23 C24 1.6(6)
C22 C23 C24 C25 1.6(5)
C22 C23 C24 Pd2 178.8(3)
F2 Pd2 C24 C23 -83.5(3)
N2 Pd2 C24 C23 -174.7(3)
O4 Pd2 C24 C23 4.8(3)
O2 Pd2 C24 C23 -125(3)
Pd1 Pd2 C24 C23 90.1(3)
F2 Pd2 C24 C25 94.0(2)
N2 Pd2 C24 C25 2.8(2)
O4 Pd2 C24 C25 -177.8(2)
O2 Pd2 C24 C25 52(3)
Pd1 Pd2 C24 C25 -92.4(2)
C23 C24 C25 C20 -2.0(5)
Pd2 C24 C25 C20 -179.8(2)
C23 C24 C25 C26 175.9(3)
Pd2 C24 C25 C26 -1.8(4)
C21 C20 C25 C24 -0.6(5)
C19 C20 C25 C24 179.2(3)
C21 C20 C25 C26 -178.5(3)
C19 C20 C25 C26 1.2(4)
C14 N2 C26 C17 0.6(4)
Pd2 N2 C26 C17 179.7(2)
C14 N2 C26 C25 -175.6(3)
Pd2 N2 C26 C25 3.5(3)
C16 C17 C26 N2 0.6(4)
C18 C17 C26 N2 -177.5(3)
C16 C17 C26 C25 176.6(3)
C18 C17 C26 C25 -1.5(4)
C24 C25 C26 N2 -1.1(4)
C20 C25 C26 N2 176.9(3)
C24 C25 C26 C17 -177.4(3)
C20 C25 C26 C17 0.6(4)
Pd2 O2 C27 O1 17.3(4)
Pd2 O2 C27 C28 -165.4(2)
Pd1 O1 C27 O2 5.4(4)
Pd1 O1 C27 C28 -172.0(2)
Pd1 O3 C29 O4 16.4(4)
Pd1 O3 C29 C30 -166.3(2)
Pd2 O4 C29 O3 7.6(4)
Pd2 O4 C29 C30 -169.8(2)

loop_
_platon_squeeze_void_nr
_platon_squeeze_void_average_x
_platon_squeeze_void_average_y
_platon_squeeze_void_average_z
_platon_squeeze_void_volume
_platon_squeeze_void_count_electrons
_platon_squeeze_void_content
1 0.004 -0.024 0.196 722 290 ' '
